data_7027021
loop_
_publ_author_name
'Watkinson, Michael'
'Fondo, Matilde'
'Bermejo, Manuel R.'
'Sousa, Antonio'
'McAuliffe, Charles A.'
'Pritchard, Robin G.'
'Jaiboon, Nongnuj'
'Aurangzeb, Nadeem'
'Naeem, Mohammed'

_publ_section_title
;
 Further attempts to rationalise the co-ordination chemistry of manganese
 with Schiff base ligands and supplementary carboxylate donors
;
_journal_issue 1
_journal_name_full 'Journal of the Chemical Society, Dalton Transactions'
_journal_page_first 31
_journal_paper_doi 10.1039/a805555f
_journal_year 1999
_chemical_formula_sum 'C21 H23 Mn N2 O4'
_chemical_formula_weight 422.35
_chemical_name_systematic
;

 ?

;
_space_group_IT_number 61
_symmetry_cell_setting orthorhombic
_symmetry_space_group_name_Hall '-P 2ac 2ab'
_symmetry_space_group_name_H-M 'P b c a'
_atom_sites_solution_hydrogens geom
_atom_sites_solution_primary direct
_atom_sites_solution_secondary difmap
_audit_creation_method SHELXL-97
_cell_angle_alpha 90.00
_cell_angle_beta 90.00
_cell_angle_gamma 90.00
_cell_formula_units_Z 8
_cell_length_a 17.844(3)
_cell_length_b 18.881(4)
_cell_length_c 12.337(4)
_cell_measurement_temperature 293(2)
_cell_volume 4156.5(18)
_computing_structure_refinement 'SHELXL-97 (Sheldrick, 1997)'
_computing_structure_solution 'SHELXS-97 (Sheldrick, 1990)'
_diffrn_ambient_temperature 293(2)
_diffrn_measured_fraction_theta_full 0.892
_diffrn_measured_fraction_theta_max 0.892
_diffrn_radiation_monochromator graphite
_diffrn_radiation_source 'fine-focus sealed tube'
_diffrn_radiation_type MoK\a
_diffrn_radiation_wavelength 0.71069
_diffrn_reflns_av_R_equivalents 0.0000
_diffrn_reflns_av_sigmaI/netI 0.0946
_diffrn_reflns_limit_h_max 21
_diffrn_reflns_limit_h_min 0
_diffrn_reflns_limit_k_max 22
_diffrn_reflns_limit_k_min 0
_diffrn_reflns_limit_l_max 14
_diffrn_reflns_limit_l_min 0
_diffrn_reflns_number 3643
_diffrn_reflns_theta_full 24.99
_diffrn_reflns_theta_max 24.99
_diffrn_reflns_theta_min 2.16
_exptl_absorpt_coefficient_mu 0.663
_exptl_absorpt_correction_T_max 0.8788
_exptl_absorpt_correction_T_min 0.8011
_exptl_crystal_colour brown
_exptl_crystal_density_diffrn 1.350
_exptl_crystal_density_method 'not measured'
_exptl_crystal_description plate
_exptl_crystal_F_000 1760
_exptl_crystal_size_max 0.35
_exptl_crystal_size_mid 0.30
_exptl_crystal_size_min 0.20
_refine_diff_density_max 0.639
_refine_diff_density_min -0.488
_refine_diff_density_rms 0.080
_refine_ls_extinction_method none
_refine_ls_goodness_of_fit_ref 0.977
_refine_ls_hydrogen_treatment mixed
_refine_ls_matrix_type full
_refine_ls_number_parameters 323
_refine_ls_number_reflns 3643
_refine_ls_number_restraints 0
_refine_ls_restrained_S_all 0.977
_refine_ls_R_factor_all 0.1366
_refine_ls_R_factor_gt 0.0480
_refine_ls_shift/su_max 0.054
_refine_ls_shift/su_mean 0.003
_refine_ls_structure_factor_coef Fsqd
_refine_ls_weighting_details 'w=1/[\s^2^(Fo^2^)+(0.0906P)^2^+0.0000P] where P=(Fo^2^+2Fc^2^)/3'
_refine_ls_weighting_scheme calc
_refine_ls_wR_factor_gt 0.1226
_refine_ls_wR_factor_ref 0.1671
_reflns_number_gt 1834
_reflns_number_total 3643
_reflns_threshold_expression >2sigma(I)
_cod_data_source_file 805555Fsup1.cif
_cod_data_source_block Figure8
_cod_depositor_comments
;
The following automatic conversions were performed:

'_refine_ls_weighting_scheme' value 'calc
w=1/[\s^2^(Fo^2^)+(0.0906P)^2^+0.0000P] where P=(Fo^2^+2Fc^2^)/3' was
changed to 'calc'. New tag '_refine_ls_weighting_details' was
created. The value of the new tag was set to
'w=1/[\s^2^(Fo^2^)+(0.0906P)^2^+0.0000P] where P=(Fo^2^+2Fc^2^)/3'.

Automatic conversion script
Id: cif_fix_values 3143 2015-03-26 13:38:13Z robertas 
;
_cod_original_sg_symbol_H-M 'P bca'
_cod_database_code 7027021

loop_
_symmetry_equiv_pos_as_xyz
'x, y, z'
'x+1/2, -y+1/2, -z'
'-x, y+1/2, -z+1/2'
'-x+1/2, -y, z+1/2'
'-x, -y, -z'
'-x-1/2, y-1/2, z'
'x, -y-1/2, z-1/2'
'x-1/2, y, -z-1/2'

loop_
_atom_site_label
_atom_site_type_symbol
_atom_site_fract_x
_atom_site_fract_y
_atom_site_fract_z
_atom_site_U_iso_or_equiv
_atom_site_adp_type
_atom_site_occupancy
_atom_site_calc_flag
_atom_site_refinement_flags
Mn1 Mn 0.82849(4) 0.46957(4) 0.03763(5) 0.0367(2) Uani 1 d .
O1 O 0.75270(19) 0.39998(18) 0.0555(3) 0.0514(9) Uani 1 d .
O2 O 0.87257(19) 0.44032(17) 0.1679(2) 0.0457(8) Uani 1 d .
O3 O 0.7588(2) 0.55814(18) 0.1173(3) 0.0605(10) Uani 1 d .
O4 O 0.87039(19) 0.57322(18) 0.0487(3) 0.0538(9) Uani 1 d .
N1 N 0.7849(2) 0.4952(2) -0.1056(3) 0.0426(9) Uani 1 d .
N2 N 0.9250(2) 0.4294(2) -0.0431(3) 0.0423(9) Uani 1 d .
C1 C 0.6822(3) 0.4063(2) 0.0235(4) 0.0452(12) Uani 1 d .
C2 C 0.6257(3) 0.3695(3) 0.0785(5) 0.0558(14) Uani 1 d .
C3 C 0.5526(4) 0.3745(4) 0.0465(6) 0.0705(18) Uani 1 d .
C4 C 0.5314(4) 0.4146(4) -0.0407(7) 0.077(2) Uani 1 d .
C5 C 0.5854(3) 0.4506(4) -0.0970(5) 0.0615(16) Uani 1 d .
C6 C 0.6614(3) 0.4485(3) -0.0648(4) 0.0459(12) Uani 1 d .
C7 C 0.7151(3) 0.4853(3) -0.1303(4) 0.0478(13) Uani 1 d .
C8 C 0.8340(3) 0.5280(3) -0.1878(4) 0.0546(13) Uani 1 d .
C9 C 0.8937(3) 0.4759(4) -0.2257(4) 0.0574(15) Uani 1 d .
C10 C 0.9540(3) 0.4614(4) -0.1433(5) 0.0548(14) Uani 1 d .
C11 C 0.9599(3) 0.3765(3) -0.0016(5) 0.0521(14) Uani 1 d .
C12 C 0.9424(3) 0.3418(3) 0.0992(4) 0.0468(12) Uani 1 d .
C13 C 0.9726(4) 0.2749(3) 0.1215(7) 0.078(2) Uani 1 d .
C14 C 0.9576(5) 0.2405(4) 0.2163(7) 0.088(3) Uani 1 d .
C15 C 0.9113(4) 0.2705(4) 0.2919(6) 0.078(2) Uani 1 d .
C16 C 0.8833(4) 0.3370(3) 0.2745(5) 0.0610(16) Uani 1 d .
C17 C 0.8982(3) 0.3737(3) 0.1804(4) 0.0463(12) Uani 1 d .
C18 C 0.8125(3) 0.5982(3) 0.0919(4) 0.0522(13) Uani 1 d .
C19 C 0.8061(4) 0.6780(3) 0.1109(5) 0.0681(17) Uani 1 d .
C20 C 0.7475(7) 0.7063(4) 0.0356(10) 0.189(7) Uani 1 d .
H20A H 0.7671 0.7078 -0.0368 0.283 Uiso 1 calc R
H20B H 0.7335 0.7532 0.0579 0.283 Uiso 1 calc R
H20C H 0.7043 0.6760 0.0375 0.283 Uiso 1 calc R
C21 C 0.7882(7) 0.6947(4) 0.2259(8) 0.144(4) Uani 1 d .
H21A H 0.8290 0.6800 0.2714 0.216 Uiso 1 calc R
H21B H 0.7434 0.6700 0.2470 0.216 Uiso 1 calc R
H21C H 0.7806 0.7447 0.2336 0.216 Uiso 1 calc R
H2 H 0.640(2) 0.340(2) 0.144(4) 0.033(12) Uiso 1 d .
H3 H 0.517(3) 0.357(3) 0.094(4) 0.069(18) Uiso 1 d .
H4 H 0.482(3) 0.421(3) -0.062(4) 0.058(16) Uiso 1 d .
H5 H 0.572(3) 0.482(3) -0.144(5) 0.061(19) Uiso 1 d .
H7 H 0.694(2) 0.501(2) -0.204(4) 0.041(12) Uiso 1 d .
H8A H 0.853(2) 0.569(2) -0.144(4) 0.039(13) Uiso 1 d .
H8B H 0.805(3) 0.539(3) -0.252(5) 0.067(16) Uiso 1 d .
H9A H 0.919(3) 0.503(3) -0.292(5) 0.078(18) Uiso 1 d .
H9B H 0.872(3) 0.433(3) -0.242(4) 0.059(17) Uiso 1 d .
H10A H 0.985(3) 0.432(3) -0.170(5) 0.08(2) Uiso 1 d .
H10B H 0.975(4) 0.512(4) -0.115(5) 0.10(2) Uiso 1 d .
H11 H 0.998(3) 0.364(3) -0.033(4) 0.048(15) Uiso 1 d .
H13 H 1.002(3) 0.255(3) 0.070(4) 0.048(15) Uiso 1 d .
H14 H 0.972(5) 0.203(4) 0.237(6) 0.12(3) Uiso 1 d .
H15 H 0.897(3) 0.251(3) 0.358(4) 0.060(16) Uiso 1 d .
H16 H 0.862(3) 0.363(3) 0.330(4) 0.054(16) Uiso 1 d .
H19 H 0.866(4) 0.698(3) 0.117(5) 0.10(2) Uiso 1 d .

loop_
_atom_site_aniso_label
_atom_site_aniso_U_11
_atom_site_aniso_U_22
_atom_site_aniso_U_33
_atom_site_aniso_U_23
_atom_site_aniso_U_13
_atom_site_aniso_U_12
Mn1 0.0363(4) 0.0390(4) 0.0348(4) 0.0003(3) -0.0005(3) 0.0003(3)
O1 0.049(2) 0.0434(19) 0.062(2) 0.0116(16) -0.0072(18) -0.0068(16)
O2 0.049(2) 0.0459(19) 0.0420(19) -0.0037(15) -0.0057(16) 0.0096(17)
O3 0.063(2) 0.047(2) 0.072(3) -0.0005(18) 0.017(2) -0.0043(19)
O4 0.046(2) 0.048(2) 0.068(2) -0.0050(18) 0.0014(19) 0.0041(17)
N1 0.047(3) 0.047(2) 0.033(2) 0.0011(18) -0.0001(19) 0.002(2)
N2 0.035(2) 0.046(2) 0.045(2) -0.009(2) -0.004(2) -0.0044(19)
C1 0.048(3) 0.037(3) 0.051(3) -0.008(2) 0.004(2) -0.002(2)
C2 0.063(4) 0.045(3) 0.059(3) -0.003(3) 0.001(3) -0.013(3)
C3 0.054(4) 0.066(4) 0.092(5) -0.012(4) 0.015(4) -0.013(3)
C4 0.045(4) 0.081(5) 0.105(6) -0.010(4) -0.007(4) -0.006(3)
C5 0.046(3) 0.070(4) 0.069(4) -0.003(3) -0.009(3) -0.001(3)
C6 0.043(3) 0.049(3) 0.046(3) -0.005(2) -0.002(2) 0.001(2)
C7 0.048(3) 0.052(3) 0.043(3) -0.001(2) -0.014(3) 0.006(3)
C8 0.057(3) 0.064(3) 0.043(3) 0.010(3) 0.005(3) -0.004(3)
C9 0.058(4) 0.066(4) 0.048(3) -0.001(3) 0.011(3) -0.011(3)
C10 0.048(3) 0.061(4) 0.055(3) -0.005(3) 0.009(3) -0.003(3)
C11 0.033(3) 0.055(4) 0.068(4) -0.018(3) 0.001(3) 0.000(3)
C12 0.045(3) 0.041(3) 0.055(3) -0.001(2) -0.010(3) 0.002(2)
C13 0.072(5) 0.058(4) 0.105(6) -0.017(4) -0.009(4) 0.015(3)
C14 0.111(6) 0.052(4) 0.101(6) 0.020(4) -0.031(5) 0.011(4)
C15 0.093(5) 0.064(4) 0.078(5) 0.021(4) -0.017(4) -0.008(4)
C16 0.071(4) 0.060(4) 0.052(4) 0.011(3) -0.018(3) -0.002(3)
C17 0.039(3) 0.046(3) 0.054(3) -0.004(2) -0.016(2) -0.001(2)
C18 0.059(4) 0.043(3) 0.055(3) -0.001(3) -0.001(3) -0.001(3)
C19 0.075(4) 0.042(3) 0.087(5) -0.006(3) 0.006(4) 0.003(3)
C20 0.247(14) 0.054(5) 0.265(15) -0.009(6) -0.150(12) 0.029(7)
C21 0.227(11) 0.069(5) 0.138(8) -0.029(5) 0.049(8) -0.007(6)

loop_
_atom_type_symbol
_atom_type_description
_atom_type_scat_dispersion_real
_atom_type_scat_dispersion_imag
_atom_type_scat_source
C C 0.0033 0.0016 'International Tables Vol C Tables 4.2.6.8 and 6.1.1.4'
H H 0.0000 0.0000 'International Tables Vol C Tables 4.2.6.8 and 6.1.1.4'
N N 0.0061 0.0033 'International Tables Vol C Tables 4.2.6.8 and 6.1.1.4'
O O 0.0106 0.0060 'International Tables Vol C Tables 4.2.6.8 and 6.1.1.4'
Mn Mn 0.3368 0.7283 'International Tables Vol C Tables 4.2.6.8 and 6.1.1.4'

loop_
_geom_angle_atom_site_label_1
_geom_angle_atom_site_label_2
_geom_angle_atom_site_label_3
_geom_angle
O2 Mn1 O1 89.73(15)
O2 Mn1 N1 176.21(15)
O1 Mn1 N1 89.59(15)
O2 Mn1 O4 93.98(14)
O1 Mn1 O4 153.03(15)
N1 Mn1 O4 88.32(15)
O2 Mn1 N2 87.51(15)
O1 Mn1 N2 112.59(15)
N1 Mn1 N2 89.31(16)
O4 Mn1 N2 94.28(14)
O2 Mn1 O3 94.30(14)
O1 Mn1 O3 93.90(15)
N1 Mn1 O3 89.47(15)
O4 Mn1 O3 59.21(13)
N2 Mn1 O3 153.48(14)
O2 Mn1 C18 95.93(16)
O1 Mn1 C18 123.51(17)
N1 Mn1 C18 87.56(16)
O4 Mn1 C18 29.53(14)
N2 Mn1 C18 123.76(17)
O3 Mn1 C18 29.72(14)
C1 O1 Mn1 125.4(3)
C17 O2 Mn1 121.1(3)
C18 O3 Mn1 85.3(3)
C18 O4 Mn1 94.8(3)
C7 N1 C8 118.0(4)
C7 N1 Mn1 123.4(3)
C8 N1 Mn1 118.6(3)
C11 N2 C10 118.9(5)
C11 N2 Mn1 118.9(4)
C10 N2 Mn1 122.2(4)
O1 C1 C2 119.6(5)
O1 C1 C6 122.5(4)
C2 C1 C6 117.9(5)
C3 C2 C1 120.9(6)
C2 C3 C4 121.9(6)
C5 C4 C3 118.7(6)
C4 C5 C6 121.3(6)
C1 C6 C5 119.3(5)
C1 C6 C7 122.4(5)
C5 C6 C7 118.0(5)
N1 C7 C6 125.4(5)
N1 C8 C9 110.8(5)
C10 C9 C8 114.2(5)
N2 C10 C9 113.0(4)
N2 C11 C12 126.4(5)
C13 C12 C17 117.4(6)
C13 C12 C11 119.8(6)
C17 C12 C11 122.7(5)
C14 C13 C12 121.5(7)
C13 C14 C15 120.3(7)
C16 C15 C14 119.6(7)
C15 C16 C17 121.5(7)
O2 C17 C16 120.0(5)
O2 C17 C12 120.5(5)
C16 C17 C12 119.5(5)
O4 C18 O3 120.5(5)
O4 C18 C19 119.8(5)
O3 C18 C19 119.7(5)
O4 C18 Mn1 55.6(3)
O3 C18 Mn1 65.0(3)
C19 C18 Mn1 173.1(4)
C21 C19 C20 111.5(8)
C21 C19 C18 111.8(6)
C20 C19 C18 108.0(6)

loop_
_geom_bond_atom_site_label_1
_geom_bond_atom_site_label_2
_geom_bond_distance
Mn1 O2 1.872(3)
Mn1 O1 1.899(3)
Mn1 N1 1.990(4)
Mn1 O4 2.099(4)
Mn1 N2 2.128(4)
Mn1 O3 2.304(4)
Mn1 C18 2.535(5)
O1 C1 1.323(6)
O2 C17 1.347(6)
O3 C18 1.261(6)
O4 C18 1.254(6)
N1 C7 1.295(6)
N1 C8 1.477(6)
N2 C11 1.284(7)
N2 C10 1.471(7)
C1 C2 1.401(7)
C1 C6 1.400(7)
C2 C3 1.367(8)
C3 C4 1.369(10)
C4 C5 1.368(9)
C5 C6 1.413(7)
C6 C7 1.434(7)
C8 C9 1.524(8)
C9 C10 1.506(8)
C11 C12 1.439(8)
C12 C13 1.401(8)
C12 C17 1.411(7)
C13 C14 1.364(10)
C14 C15 1.369(10)
C15 C16 1.369(9)
C16 C17 1.379(7)
C18 C19 1.529(7)
C19 C21 1.488(10)
C19 C20 1.497(10)
